data_1558051
loop_
_publ_author_name
'Horiuchi, Sachio'
'Ishibashi, Shoji'
'Haruki, Rie'
'Kumai, Reiji'
'Inada, Satoshi'
'Aoyagi, Shigenobu'

_publ_section_title
;
 Metaelectric multiphase transitions in a highly polarizable molecular
 crystal.
;
_journal_issue 24
_journal_name_full 'Chemical science'
_journal_page_first 6183
_journal_page_last 6192
_journal_paper_doi 10.1039/d0sc01687j
_journal_volume 11
_journal_year 2020
_chemical_absolute_configuration 'CHOOSE rm ad rmad syn or unk'
_chemical_formula_moiety 'C15 H12 N4'
_chemical_formula_sum 'C15 H12 N4'
_chemical_formula_weight 248.29
_chemical_name_systematic 'N-deuterated bis-(1H-benzimidazol-2-yl)-methane'
_space_group_crystal_system tetragonal
_space_group_IT_number 78
_space_group_name_Hall 'P 4cw'
_space_group_name_H-M_alt 'P 43'
_atom_sites_solution_hydrogens geom
_atom_sites_solution_primary direct
_atom_sites_solution_secondary difmap
_audit_update_record
;
2020-03-11 deposited with the CCDC.	2020-05-13 downloaded from the CCDC.
;
_cell_angle_alpha 90.0000
_cell_angle_beta 90.0000
_cell_angle_gamma 90.0000
_cell_formula_units_Z 16
_cell_length_a 18.3126(4)
_cell_length_b 18.3126(4)
_cell_length_c 15.7252(5)
_cell_measurement_reflns_used 8307
_cell_measurement_temperature 296
_cell_measurement_theta_max 29.86
_cell_measurement_theta_min 2.49
_cell_volume 5273.5(2)
_computing_cell_refinement 'CrysAlisPro 1.171.39.46 (Rigaku OD, 2018)'
_computing_data_collection 'CrysAlisPro 1.171.39.46 (Rigaku OD, 2018)'
_computing_data_reduction 'CrysAlisPro 1.171.39.46 (Rigaku OD, 2018)'
_computing_molecular_graphics 'CrystalStructure 4.3'
_computing_publication_material 'CrystalStructure 4.3 (Rigaku, 2018)'
_computing_structure_refinement 'SHELXL Version 2018/3 (Sheldrick, 2008)'
_computing_structure_solution 'Il Milione (Burla, et al., 2007)'
_diffrn_ambient_temperature 296
_diffrn_measured_fraction_theta_full 0.995
_diffrn_measured_fraction_theta_max 0.995
_diffrn_measurement_device_type 'Rigaku XtaLAB P200'
_diffrn_measurement_method \w
_diffrn_radiation_type 'Mo K\a'
_diffrn_radiation_wavelength 0.71073
_diffrn_reflns_av_R_equivalents 0.0105
_diffrn_reflns_av_unetI/netI 0.0240
_diffrn_reflns_Laue_measured_fraction_full 0.995
_diffrn_reflns_Laue_measured_fraction_max 0.995
_diffrn_reflns_limit_h_max 23
_diffrn_reflns_limit_h_min -14
_diffrn_reflns_limit_k_max 21
_diffrn_reflns_limit_k_min -22
_diffrn_reflns_limit_l_max 20
_diffrn_reflns_limit_l_min -20
_diffrn_reflns_number 21499
_diffrn_reflns_point_group_measured_fraction_full 0.954
_diffrn_reflns_point_group_measured_fraction_max 0.945
_diffrn_reflns_theta_full 25.242
_diffrn_reflns_theta_max 27.476
_diffrn_reflns_theta_min 2.487
_diffrn_standards_number 0
_exptl_absorpt_coefficient_mu 0.078
_exptl_absorpt_correction_T_max 0.974
_exptl_absorpt_correction_T_min 0.931
_exptl_absorpt_correction_type multi-scan
_exptl_absorpt_process_details
;
CrysAlisPro 1.171.39.46 (Rigaku Oxford Diffraction, 2018)
Empirical absorption correction using spherical harmonics,
 implemented in SCALE3 ABSPACK scaling algorithm.
;
_exptl_crystal_colour colourless
_exptl_crystal_density_diffrn 1.251
_exptl_crystal_density_method 'not measured'
_exptl_crystal_description octahedral
_exptl_crystal_F_000 2080.00
_exptl_crystal_preparation 'Dielectric properties'
_exptl_crystal_recrystallization_method 'Re-crystallisation from solvent: ethanol-d'
_exptl_crystal_size_max 0.380
_exptl_crystal_size_mid 0.340
_exptl_crystal_size_min 0.330
_refine_diff_density_max 0.17
_refine_diff_density_min -0.16
_refine_ls_abs_structure_details
;
 Flack x determined using 2685 quotients [(I+)-(I-)]/[(I+)+(I-)]
 (Parsons, Flack and Wagner, Acta Cryst. B69 (2013) 249-259).
;
_refine_ls_abs_structure_Flack -0.2(10)
_refine_ls_extinction_method none
_refine_ls_goodness_of_fit_ref 1.014
_refine_ls_hydrogen_treatment constr
_refine_ls_number_parameters 685
_refine_ls_number_reflns 11425
_refine_ls_number_restraints 1
_refine_ls_R_factor_all 0.0824
_refine_ls_R_factor_gt 0.0465
_refine_ls_shift/su_max 0.000
_refine_ls_structure_factor_coef Fsqd
_refine_ls_weighting_details 'w = 1/[\s^2^(Fo^2^)+(0.0916P)^2^] where P=(Fo^2^+2Fc^2^)/3'
_refine_ls_weighting_scheme calc
_refine_ls_wR_factor_gt 0.1319
_refine_ls_wR_factor_ref 0.1527
_reflns_Friedel_coverage 0.832
_reflns_Friedel_fraction_full 0.910
_reflns_Friedel_fraction_max 0.891
_reflns_number_gt 7162
_reflns_number_total 11425
_reflns_threshold_expression F^2^>2.0\s(F^2^)
_cod_data_source_file d0sc01687j2.cif
_cod_data_source_block BI2C-d2
_cod_depositor_comments
;Adding full bibliography for 1558050--1558054.cif.

 Adding full bibliography for 1558050--1558054.cif.
;
_cod_database_code 1558051

loop_
_space_group_symop_id
_space_group_symop_operation_xyz
1 +X,+Y,+Z
2 -X,-Y,1/2+Z
3 -Y,+X,3/4+Z
4 +Y,-X,1/4+Z

loop_
_atom_site_label
_atom_site_type_symbol
_atom_site_fract_x
_atom_site_fract_y
_atom_site_fract_z
_atom_site_U_iso_or_equiv
_atom_site_adp_type
_atom_site_occupancy
_atom_site_site_symmetry_order
_atom_site_calc_flag
_atom_site_refinement_flags_posn
_atom_site_refinement_flags_adp
_atom_site_refinement_flags_occupancy
_atom_site_disorder_assembly
_atom_site_disorder_group
N1 N 0.07168(18) 0.83018(19) 0.4671(2) 0.0484(9) Uani 1 1 d . . . . .
H3B H 0.025723 0.828747 0.456032 0.058 Uiso 1 1 calc R U . . .
N2 N 0.19141(18) 0.8196(2) 0.4493(3) 0.0614(11) Uani 1 1 d . . . . .
N3 N 0.06513(17) 0.65689(19) 0.2880(2) 0.0492(9) Uani 1 1 d . . . . .
H8A H 0.024378 0.671867 0.267124 0.059 Uiso 1 1 calc R U . . .
N4 N 0.17444(18) 0.6610(2) 0.3487(2) 0.0493(9) Uani 1 1 d . . . . .
N5 N 0.31903(17) 0.8393(2) 0.3534(2) 0.0491(9) Uani 1 1 d . . . . .
H15A H 0.280753 0.824269 0.379863 0.059 Uiso 1 1 calc R U . . .
N6 N 0.42528(17) 0.83519(18) 0.2854(2) 0.0467(8) Uani 1 1 d . . . . .
N7 N 0.29981(18) 0.6743(2) 0.4552(3) 0.0621(11) Uani 1 1 d . . . . .
H20A H 0.257532 0.681335 0.432878 0.075 Uiso 1 1 calc R U . . .
N8 N 0.42010(18) 0.6701(2) 0.4668(2) 0.0476(9) Uani 1 1 d . . . . .
N9 N 0.57092(18) 0.83047(18) 0.2336(2) 0.0464(9) Uani 1 1 d . . . . .
H27A H 0.524755 0.827501 0.242988 0.056 Uiso 1 1 calc R U . . .
N10 N 0.68919(19) 0.8216(2) 0.2566(2) 0.0606(11) Uani 1 1 d . . . . .
N11 N 0.56621(19) 0.6598(2) 0.4172(2) 0.0524(9) Uani 1 1 d . . . . .
H32A H 0.525399 0.674655 0.437977 0.063 Uiso 1 1 calc R U . . .
N12 N 0.67403(17) 0.6638(2) 0.3540(2) 0.0506(9) Uani 1 1 d . . . . .
N13 N 0.81871(16) 0.84207(19) 0.3496(2) 0.0475(9) Uani 1 1 d . . . . .
H39B H 0.780829 0.827486 0.322069 0.057 Uiso 1 1 calc R U . . .
N14 N 0.92425(18) 0.83754(19) 0.4180(2) 0.0486(9) Uani 1 1 d . . . . .
N15 N 0.8013(2) 0.6789(2) 0.2502(3) 0.0628(11) Uani 1 1 d . . . . .
H44A H 0.759616 0.688942 0.272402 0.075 Uiso 1 1 calc R U . . .
N16 N 0.92077(19) 0.6696(2) 0.2364(2) 0.0516(10) Uani 1 1 d . . . . .
C1 C 0.1109(2) 0.7803(2) 0.3301(3) 0.0505(10) Uani 1 1 d . . . . .
H1A H 0.145218 0.802172 0.290603 0.061 Uiso 1 1 calc R U . . .
H2C H 0.062186 0.794465 0.312377 0.061 Uiso 1 1 calc R U . . .
C2 C 0.1247(2) 0.8103(2) 0.4156(3) 0.0461(11) Uani 1 1 d . . . . .
C3 C 0.1036(2) 0.8543(3) 0.5440(3) 0.0503(11) Uani 1 1 d . . . . .
C4 C 0.0750(3) 0.8817(3) 0.6167(3) 0.0744(15) Uani 1 1 d . . . . .
H4A H 0.024932 0.888232 0.622998 0.089 Uiso 1 1 calc R U . . .
C5 C 0.1228(3) 0.8996(3) 0.6811(4) 0.091(2) Uani 1 1 d . . . . .
H5B H 0.104469 0.918737 0.731597 0.109 Uiso 1 1 calc R U . . .
C6 C 0.1964(3) 0.8899(4) 0.6725(4) 0.100(2) Uani 1 1 d . . . . .
H6A H 0.226998 0.898112 0.718754 0.121 Uiso 1 1 calc R U . . .
C7 C 0.2268(3) 0.8672(3) 0.5928(4) 0.104(2) Uani 1 1 d . . . . .
H7B H 0.276902 0.866527 0.582960 0.125 Uiso 1 1 calc R U . . .
C8 C 0.1765(2) 0.8461(3) 0.5310(3) 0.0539(11) Uani 1 1 d . . . . .
C9 C 0.1172(2) 0.6984(3) 0.3236(2) 0.0448(10) Uani 1 1 d . . . . .
C10 C 0.0893(2) 0.5859(3) 0.2911(3) 0.0492(11) Uani 1 1 d . . . . .
C11 C 0.0596(2) 0.5217(3) 0.2610(3) 0.0655(14) Uani 1 1 d . . . . .
H9B H 0.013904 0.520653 0.235301 0.079 Uiso 1 1 calc R U . . .
C12 C 0.1002(3) 0.4597(3) 0.2705(4) 0.0754(15) Uani 1 1 d . . . . .
H10A H 0.081766 0.415569 0.250579 0.090 Uiso 1 1 calc R U . . .
C13 C 0.1673(3) 0.4607(3) 0.3085(3) 0.0721(16) Uani 1 1 d . . . . .
H11C H 0.192747 0.417046 0.314307 0.086 Uiso 1 1 calc R U . . .
C14 C 0.1989(3) 0.5248(3) 0.3390(3) 0.0658(14) Uani 1 1 d . . . . .
H12A H 0.244816 0.525068 0.364432 0.079 Uiso 1 1 calc R U . . .
C15 C 0.1578(2) 0.5890(3) 0.3293(3) 0.0464(11) Uani 1 1 d . . . . .
C16 C 0.3735(2) 0.7157(2) 0.3312(3) 0.0497(10) Uani 1 1 d . . . . .
H13A H 0.333834 0.696768 0.296774 0.060 Uiso 1 1 calc R U . . .
H14B H 0.418756 0.697507 0.307024 0.060 Uiso 1 1 calc R U . . .
C17 C 0.3735(2) 0.7975(3) 0.3240(3) 0.0438(10) Uani 1 1 d . . . . .
C18 C 0.3355(2) 0.9105(3) 0.3337(3) 0.0471(11) Uani 1 1 d . . . . .
C19 C 0.2981(2) 0.9760(2) 0.3458(3) 0.0630(13) Uani 1 1 d . . . . .
H16A H 0.253880 0.978123 0.374812 0.076 Uiso 1 1 calc R U . . .
C20 C 0.3309(3) 1.0381(3) 0.3119(3) 0.0695(15) Uani 1 1 d . . . . .
H17A H 0.307926 1.083020 0.318414 0.083 Uiso 1 1 calc R U . . .
C21 C 0.3966(3) 1.0350(3) 0.2691(3) 0.0681(14) Uani 1 1 d . . . . .
H18A H 0.416371 1.077756 0.246947 0.082 Uiso 1 1 calc R U . . .
C22 C 0.4333(2) 0.9705(3) 0.2583(3) 0.0605(13) Uani 1 1 d . . . . .
H19A H 0.477747 0.968969 0.229777 0.073 Uiso 1 1 calc R U . . .
C23 C 0.4018(2) 0.9071(2) 0.2915(3) 0.0466(10) Uani 1 1 d . . . . .
C24 C 0.3660(2) 0.6858(2) 0.4184(3) 0.0459(11) Uani 1 1 d . . . . .
C25 C 0.3148(3) 0.6491(3) 0.5360(3) 0.0575(12) Uani 1 1 d . . . . .
C26 C 0.2667(3) 0.6261(4) 0.5985(4) 0.112(2) Uani 1 1 d . . . . .
H21A H 0.216470 0.624310 0.589987 0.135 Uiso 1 1 calc R U . . .
C27 C 0.3004(3) 0.6051(4) 0.6775(4) 0.103(2) Uani 1 1 d . . . . .
H22A H 0.271413 0.595365 0.724767 0.124 Uiso 1 1 calc R U . . .
C28 C 0.3749(3) 0.5994(3) 0.6836(4) 0.0852(19) Uani 1 1 d . . . . .
H23A H 0.395663 0.581828 0.733534 0.102 Uiso 1 1 calc R U . . .
C29 C 0.4195(3) 0.6194(3) 0.6166(3) 0.0711(14) Uani 1 1 d . . . . .
H24A H 0.469988 0.615281 0.621021 0.085 Uiso 1 1 calc R U . . .
C30 C 0.3883(2) 0.6453(3) 0.5442(3) 0.0478(11) Uani 1 1 d . . . . .
C31 C 0.6100(2) 0.7832(2) 0.3771(2) 0.0518(10) Uani 1 1 d . . . . .
H25A H 0.643582 0.805208 0.417272 0.062 Uiso 1 1 calc R U . . .
H26B H 0.560809 0.797134 0.393366 0.062 Uiso 1 1 calc R U . . .
C32 C 0.6258(2) 0.8120(2) 0.2894(3) 0.0429(10) Uani 1 1 d . . . . .
C33 C 0.6029(2) 0.8540(3) 0.1616(3) 0.0470(11) Uani 1 1 d . . . . .
C34 C 0.5738(3) 0.8786(3) 0.0832(3) 0.0577(12) Uani 1 1 d . . . . .
H28A H 0.523706 0.881210 0.073858 0.069 Uiso 1 1 calc R U . . .
C35 C 0.6228(3) 0.8981(3) 0.0222(4) 0.0799(17) Uani 1 1 d . . . . .
H29A H 0.606189 0.914317 -0.030397 0.096 Uiso 1 1 calc R U . . .
C36 C 0.6982(3) 0.8941(4) 0.0379(4) 0.107(2) Uani 1 1 d . . . . .
H30A H 0.730136 0.911791 -0.003164 0.128 Uiso 1 1 calc R U . . .
C37 C 0.7254(3) 0.8666(3) 0.1079(4) 0.0884(18) Uani 1 1 d . . . . .
H31B H 0.775313 0.858414 0.112756 0.106 Uiso 1 1 calc R U . . .
C38 C 0.6788(3) 0.8495(3) 0.1751(3) 0.0606(13) Uani 1 1 d . . . . .
C39 C 0.6169(2) 0.7025(3) 0.3812(2) 0.0426(10) Uani 1 1 d . . . . .
C40 C 0.5897(2) 0.5884(3) 0.4155(2) 0.0491(11) Uani 1 1 d . . . . .
C41 C 0.5600(3) 0.5236(3) 0.4442(4) 0.0715(15) Uani 1 1 d . . . . .
H33A H 0.514416 0.522185 0.470086 0.086 Uiso 1 1 calc R U . . .
C42 C 0.6011(3) 0.4610(3) 0.4327(4) 0.0756(15) Uani 1 1 d . . . . .
H34A H 0.582806 0.416293 0.450912 0.091 Uiso 1 1 calc R U . . .
C43 C 0.6697(3) 0.4643(3) 0.3940(3) 0.0701(16) Uani 1 1 d . . . . .
H35A H 0.696650 0.421588 0.387577 0.084 Uiso 1 1 calc R U . . .
C44 C 0.6981(2) 0.5285(3) 0.3654(3) 0.0616(13) Uani 1 1 d . . . . .
H36A H 0.743696 0.529610 0.339354 0.074 Uiso 1 1 calc R U . . .
C45 C 0.6582(2) 0.5920(3) 0.3756(3) 0.0485(11) Uani 1 1 d . . . . .
C46 C 0.8728(2) 0.7178(2) 0.3765(3) 0.0531(11) Uani 1 1 d . . . . .
H37A H 0.832689 0.699741 0.410777 0.064 Uiso 1 1 calc R U . . .
H38B H 0.917836 0.699439 0.400870 0.064 Uiso 1 1 calc R U . . .
C47 C 0.8734(2) 0.7991(3) 0.3803(2) 0.0427(10) Uani 1 1 d . . . . .
C48 C 0.8353(2) 0.9134(3) 0.3708(3) 0.0470(11) Uani 1 1 d . . . . .
C49 C 0.7984(2) 0.9779(3) 0.3591(3) 0.0608(13) Uani 1 1 d . . . . .
H40A H 0.753737 0.979320 0.331057 0.073 Uiso 1 1 calc R U . . .
C50 C 0.8298(3) 1.0399(3) 0.3903(3) 0.0712(16) Uani 1 1 d . . . . .
H41A H 0.805523 1.084177 0.384104 0.085 Uiso 1 1 calc R U . . .
C51 C 0.8975(3) 1.0385(3) 0.4314(4) 0.0755(15) Uani 1 1 d . . . . .
H42A H 0.918217 1.081886 0.450591 0.091 Uiso 1 1 calc R U . . .
C52 C 0.9339(3) 0.9733(3) 0.4437(4) 0.0711(15) Uani 1 1 d . . . . .
H43A H 0.978637 0.972074 0.471707 0.085 Uiso 1 1 calc R U . . .
C53 C 0.9024(2) 0.9100(3) 0.4136(2) 0.0494(11) Uani 1 1 d . . . . .
C54 C 0.8651(2) 0.6886(2) 0.2873(3) 0.0405(10) Uani 1 1 d . . . . .
C55 C 0.8120(2) 0.6500(3) 0.1698(3) 0.0619(14) Uani 1 1 d . . . . .
C56 C 0.7686(3) 0.6322(3) 0.1011(4) 0.093(2) Uani 1 1 d . . . . .
H45A H 0.718486 0.640001 0.102636 0.112 Uiso 1 1 calc R U . . .
C57 C 0.7996(3) 0.6041(4) 0.0338(5) 0.114(3) Uani 1 1 d . . . . .
H46A H 0.769844 0.586365 -0.009451 0.137 Uiso 1 1 calc R U . . .
C58 C 0.8753(3) 0.5995(3) 0.0234(4) 0.0880(19) Uani 1 1 d . . . . .
H47A H 0.894413 0.582438 -0.027592 0.106 Uiso 1 1 calc R U . . .
C59 C 0.9211(3) 0.6197(3) 0.0871(3) 0.0668(13) Uani 1 1 d . . . . .
H48A H 0.971506 0.616655 0.080773 0.080 Uiso 1 1 calc R U . . .
C60 C 0.8889(2) 0.6457(3) 0.1640(3) 0.0491(11) Uani 1 1 d . . . . .

loop_
_atom_site_aniso_label
_atom_site_aniso_U_11
_atom_site_aniso_U_22
_atom_site_aniso_U_33
_atom_site_aniso_U_23
_atom_site_aniso_U_13
_atom_site_aniso_U_12
N1 0.0348(19) 0.067(2) 0.0437(18) -0.0076(16) -0.0097(16) -0.0011(15)
N2 0.038(2) 0.091(3) 0.055(2) -0.013(2) -0.0012(19) -0.0057(17)
N3 0.0287(16) 0.072(2) 0.047(2) -0.0083(17) -0.0067(15) 0.0022(15)
N4 0.040(2) 0.070(2) 0.0381(19) 0.0052(18) -0.0054(16) 0.0017(17)
N5 0.0362(19) 0.068(2) 0.043(2) -0.0045(18) 0.0021(16) -0.0037(16)
N6 0.0362(18) 0.061(2) 0.0429(19) 0.0051(16) -0.0025(16) -0.0001(14)
N7 0.0260(18) 0.097(3) 0.063(2) 0.024(2) -0.0018(17) -0.0076(16)
N8 0.0358(19) 0.066(2) 0.0406(18) 0.0088(16) 0.0008(16) 0.0006(15)
N9 0.0272(17) 0.061(2) 0.051(2) 0.0054(16) -0.0037(15) 0.0051(14)
N10 0.034(2) 0.093(3) 0.055(2) 0.018(2) -0.0069(19) -0.0046(16)
N11 0.044(2) 0.073(2) 0.0405(19) 0.0046(17) 0.0100(17) 0.0122(16)
N12 0.0398(19) 0.064(2) 0.048(2) -0.0027(19) 0.0021(17) 0.0014(16)
N13 0.0359(18) 0.065(2) 0.042(2) 0.0086(17) -0.0124(15) -0.0014(15)
N14 0.043(2) 0.063(2) 0.0389(18) -0.0064(16) -0.0109(16) 0.0076(16)
N15 0.039(2) 0.095(3) 0.055(2) -0.018(2) 0.0073(19) 0.0023(17)
N16 0.039(2) 0.063(2) 0.052(2) -0.0020(18) -0.0046(18) 0.0063(15)
C1 0.050(2) 0.065(2) 0.0364(19) 0.0071(18) -0.0024(19) 0.0019(16)
C2 0.039(2) 0.055(2) 0.044(2) 0.0056(19) -0.0040(19) -0.0030(16)
C3 0.046(3) 0.057(3) 0.048(3) -0.007(2) -0.008(2) -0.001(2)
C4 0.053(3) 0.103(4) 0.068(3) -0.034(3) -0.003(3) 0.012(3)
C5 0.085(5) 0.117(5) 0.072(4) -0.037(4) -0.017(3) 0.025(3)
C6 0.076(4) 0.161(6) 0.064(3) -0.045(4) -0.011(3) -0.001(4)
C7 0.055(3) 0.160(5) 0.097(4) -0.072(4) -0.021(3) 0.001(3)
C8 0.040(3) 0.074(3) 0.048(2) -0.016(2) -0.006(2) -0.0044(19)
C9 0.042(2) 0.064(3) 0.0277(17) -0.0009(19) -0.0030(18) 0.0017(19)
C10 0.042(2) 0.062(3) 0.044(2) -0.002(2) 0.0049(19) 0.0017(19)
C11 0.061(3) 0.074(3) 0.062(3) -0.019(3) -0.001(3) -0.010(2)
C12 0.095(4) 0.069(3) 0.063(3) -0.014(3) 0.010(3) -0.007(3)
C13 0.090(4) 0.061(3) 0.065(3) 0.003(3) 0.015(3) 0.014(3)
C14 0.070(3) 0.076(3) 0.052(3) 0.014(2) 0.000(3) 0.020(2)
C15 0.045(2) 0.064(3) 0.030(2) 0.0025(19) 0.0030(19) 0.005(2)
C16 0.051(2) 0.061(2) 0.0367(19) -0.0046(17) -0.0008(18) 0.0018(16)
C17 0.039(2) 0.063(3) 0.0286(17) -0.0003(19) -0.0025(17) 0.0019(19)
C18 0.044(2) 0.060(3) 0.037(2) -0.0040(19) -0.0058(19) -0.0013(19)
C19 0.066(3) 0.066(3) 0.057(3) -0.012(2) 0.003(2) 0.015(2)
C20 0.083(4) 0.056(3) 0.070(4) -0.005(3) -0.018(3) 0.010(3)
C21 0.089(4) 0.057(3) 0.058(3) 0.008(2) -0.011(3) -0.010(3)
C22 0.058(3) 0.069(3) 0.054(3) 0.011(2) 0.000(2) -0.008(2)
C23 0.041(2) 0.057(3) 0.041(2) -0.001(2) -0.006(2) -0.0042(18)
C24 0.044(2) 0.048(2) 0.046(2) -0.0026(19) 0.005(2) -0.0039(17)
C25 0.046(3) 0.079(3) 0.047(2) 0.020(2) 0.003(2) 0.003(2)
C26 0.050(3) 0.170(5) 0.117(5) 0.090(4) 0.013(3) 0.003(3)
C27 0.075(4) 0.172(6) 0.063(3) 0.053(3) 0.013(3) 0.009(4)
C28 0.082(4) 0.112(5) 0.062(3) 0.031(3) 0.011(3) 0.025(3)
C29 0.050(3) 0.098(4) 0.065(3) 0.029(3) -0.005(2) 0.010(2)
C30 0.042(2) 0.052(2) 0.049(2) 0.006(2) 0.002(2) 0.0009(19)
C31 0.052(2) 0.067(3) 0.0360(19) -0.0027(18) 0.004(2) 0.0054(16)
C32 0.039(2) 0.052(2) 0.038(2) -0.0017(18) -0.0087(19) 0.0028(16)
C33 0.039(2) 0.057(3) 0.045(2) 0.011(2) 0.0019(19) 0.0010(19)
C34 0.058(3) 0.067(3) 0.048(2) 0.012(2) -0.008(2) 0.002(2)
C35 0.082(4) 0.100(4) 0.057(3) 0.037(3) -0.002(3) -0.003(3)
C36 0.080(4) 0.139(5) 0.100(5) 0.065(4) 0.045(4) 0.016(4)
C37 0.040(3) 0.139(5) 0.087(4) 0.031(4) 0.013(3) 0.005(3)
C38 0.038(3) 0.077(3) 0.067(3) 0.016(3) 0.001(2) 0.000(2)
C39 0.033(2) 0.063(3) 0.0316(17) -0.0006(19) -0.0016(18) 0.0027(18)
C40 0.041(2) 0.074(3) 0.033(2) 0.002(2) -0.0005(18) 0.006(2)
C41 0.068(3) 0.081(3) 0.065(3) 0.006(3) 0.006(3) -0.006(3)
C42 0.091(4) 0.062(3) 0.074(4) 0.003(3) -0.009(3) -0.002(3)
C43 0.079(4) 0.071(4) 0.060(3) -0.013(3) -0.014(3) 0.013(3)
C44 0.048(2) 0.078(3) 0.059(3) -0.014(2) -0.006(2) 0.008(2)
C45 0.042(2) 0.065(3) 0.038(2) -0.005(2) -0.006(2) 0.005(2)
C46 0.056(2) 0.063(2) 0.040(2) 0.0043(18) -0.002(2) 0.0005(17)
C47 0.035(2) 0.062(3) 0.0316(17) 0.0022(19) -0.0018(17) 0.0011(18)
C48 0.042(2) 0.063(3) 0.036(2) 0.010(2) 0.0063(19) -0.001(2)
C49 0.052(3) 0.070(3) 0.059(3) 0.019(2) 0.008(2) 0.007(2)
C50 0.084(4) 0.071(4) 0.059(3) 0.018(3) 0.015(3) 0.016(3)
C51 0.099(4) 0.058(3) 0.070(4) -0.006(3) 0.014(3) -0.006(3)
C52 0.070(3) 0.078(3) 0.065(3) -0.008(3) -0.008(3) -0.003(3)
C53 0.045(3) 0.070(3) 0.033(2) -0.0036(19) -0.0009(19) 0.001(2)
C54 0.037(2) 0.047(2) 0.037(2) 0.0029(17) 0.0017(18) 0.0005(16)
C55 0.036(2) 0.083(3) 0.067(3) -0.023(3) -0.002(2) -0.001(2)
C56 0.045(3) 0.159(5) 0.076(3) -0.039(4) -0.019(3) 0.006(3)
C57 0.081(4) 0.158(6) 0.104(5) -0.075(5) -0.035(4) 0.010(4)
C58 0.080(4) 0.120(5) 0.063(3) -0.047(3) 0.009(3) -0.010(3)
C59 0.057(3) 0.080(3) 0.063(3) -0.016(3) 0.006(3) 0.002(2)
C60 0.041(2) 0.057(3) 0.050(3) -0.009(2) 0.000(2) 0.0047(19)

loop_
_atom_type_symbol
_atom_type_description
_atom_type_scat_dispersion_real
_atom_type_scat_dispersion_imag
_atom_type_scat_source
C C 0.0033 0.0016
;
International Tables for Crystallography
(Vol. C, Tables 4.2.6.8 and 6.1.1.4)
;
H H 0.0000 0.0000
;
International Tables for Crystallography
(Vol. C, Table 6.1.1.4)
;
N N 0.0061 0.0033
;
International Tables for Crystallography
(Vol. C, Tables 4.2.6.8 and 6.1.1.4)
;

loop_
_geom_angle_atom_site_label_1
_geom_angle_atom_site_label_2
_geom_angle_atom_site_label_3
_geom_angle
_geom_angle_site_symmetry_1
_geom_angle_site_symmetry_3
_geom_angle_publ_flag
C2 N1 C3 108.0(3) . . ?
C2 N1 H3B 126.0 . . ?
C3 N1 H3B 126.0 . . ?
C2 N2 C8 103.2(4) . . ?
C9 N3 C10 107.0(3) . . ?
C9 N3 H8A 126.5 . . ?
C10 N3 H8A 126.5 . . ?
C9 N4 C15 104.8(3) . . ?
C17 N5 C18 107.5(4) . . ?
C17 N5 H15A 126.3 . . ?
C18 N5 H15A 126.3 . . ?
C17 N6 C23 103.9(3) . . ?
C24 N7 C25 105.5(4) . . ?
C24 N7 H20A 127.3 . . ?
C25 N7 H20A 127.3 . . ?
C24 N8 C30 105.3(3) . . ?
C33 N9 C32 107.3(3) . . ?
C33 N9 H27A 126.3 . . ?
C32 N9 H27A 126.4 . . ?
C32 N10 C38 107.3(4) . . ?
C39 N11 C40 109.3(4) . . ?
C39 N11 H32A 125.3 . . ?
C40 N11 H32A 125.4 . . ?
C39 N12 C45 105.2(3) . . ?
C47 N13 C48 107.4(3) . . ?
C47 N13 H39B 126.3 . . ?
C48 N13 H39B 126.3 . . ?
C47 N14 C53 106.6(3) . . ?
C54 N15 C55 109.3(4) . . ?
C54 N15 H44A 125.3 . . ?
C55 N15 H44A 125.4 . . ?
C54 N16 C60 104.9(3) . . ?
C2 C1 C9 114.8(4) . . ?
C2 C1 H1A 108.6 . . ?
C9 C1 H1A 108.5 . . ?
C2 C1 H2C 108.6 . . ?
C9 C1 H2C 108.6 . . ?
H1A C1 H2C 107.5 . . ?
N1 C2 N2 113.2(4) . . ?
N1 C2 C1 122.6(4) . . ?
N2 C2 C1 124.2(4) . . ?
C4 C3 C8 123.2(4) . . ?
C4 C3 N1 132.7(4) . . ?
C8 C3 N1 104.1(4) . . ?
C3 C4 C5 117.6(5) . . ?
C3 C4 H4A 121.3 . . ?
C5 C4 H4A 121.1 . . ?
C6 C5 C4 121.5(5) . . ?
C6 C5 H5B 119.2 . . ?
C4 C5 H5B 119.2 . . ?
C5 C6 C7 120.5(5) . . ?
C5 C6 H6A 119.7 . . ?
C7 C6 H6A 119.8 . . ?
C8 C7 C6 115.6(5) . . ?
C8 C7 H7B 122.2 . . ?
C6 C7 H7B 122.1 . . ?
C3 C8 C7 121.0(4) . . ?
C3 C8 N2 111.6(4) . . ?
C7 C8 N2 127.3(4) . . ?
N4 C9 N3 113.4(4) . . ?
N4 C9 C1 124.1(4) . . ?
N3 C9 C1 122.5(4) . . ?
N3 C10 C11 131.9(4) . . ?
N3 C10 C15 105.5(4) . . ?
C11 C10 C15 122.5(5) . . ?
C12 C11 C10 117.2(5) . . ?
C12 C11 H9B 121.3 . . ?
C10 C11 H9B 121.4 . . ?
C13 C12 C11 121.7(5) . . ?
C13 C12 H10A 119.2 . . ?
C11 C12 H10A 119.1 . . ?
C12 C13 C14 122.4(5) . . ?
C12 C13 H11C 118.8 . . ?
C14 C13 H11C 118.8 . . ?
C13 C14 C15 116.3(5) . . ?
C13 C14 H12A 121.8 . . ?
C15 C14 H12A 121.9 . . ?
N4 C15 C10 109.3(4) . . ?
N4 C15 C14 130.8(4) . . ?
C10 C15 C14 119.8(5) . . ?
C24 C16 C17 115.9(4) . . ?
C24 C16 H13A 108.3 . . ?
C17 C16 H13A 108.2 . . ?
C24 C16 H14B 108.3 . . ?
C17 C16 H14B 108.3 . . ?
H13A C16 H14B 107.4 . . ?
N6 C17 N5 113.3(4) . . ?
N6 C17 C16 123.7(4) . . ?
N5 C17 C16 123.0(4) . . ?
N5 C18 C23 104.9(4) . . ?
N5 C18 C19 132.6(4) . . ?
C23 C18 C19 122.4(4) . . ?
C20 C19 C18 115.9(5) . . ?
C20 C19 H16A 122.0 . . ?
C18 C19 H16A 122.1 . . ?
C21 C20 C19 122.0(5) . . ?
C21 C20 H17A 119.0 . . ?
C19 C20 H17A 119.0 . . ?
C22 C21 C20 121.6(5) . . ?
C22 C21 H18A 119.2 . . ?
C20 C21 H18A 119.3 . . ?
C21 C22 C23 117.9(5) . . ?
C21 C22 H19A 121.0 . . ?
C23 C22 H19A 121.1 . . ?
C18 C23 N6 110.4(4) . . ?
C18 C23 C22 120.2(5) . . ?
N6 C23 C22 129.3(4) . . ?
N8 C24 N7 113.6(4) . . ?
N8 C24 C16 124.1(4) . . ?
N7 C24 C16 122.2(4) . . ?
C30 C25 N7 107.6(4) . . ?
C30 C25 C26 123.3(4) . . ?
N7 C25 C26 129.0(4) . . ?
C25 C26 C27 114.9(5) . . ?
C25 C26 H21A 122.6 . . ?
C27 C26 H21A 122.5 . . ?
C28 C27 C26 120.4(5) . . ?
C28 C27 H22A 119.7 . . ?
C26 C27 H22A 119.9 . . ?
C27 C28 C29 121.0(5) . . ?
C27 C28 H23A 119.5 . . ?
C29 C28 H23A 119.5 . . ?
C30 C29 C28 118.8(5) . . ?
C30 C29 H24A 120.7 . . ?
C28 C29 H24A 120.5 . . ?
C25 C30 C29 121.1(4) . . ?
C25 C30 N8 108.0(4) . . ?
C29 C30 N8 130.9(4) . . ?
C39 C31 C32 111.9(4) . . ?
C39 C31 H25A 109.3 . . ?
C32 C31 H25A 109.2 . . ?
C39 C31 H26B 109.2 . . ?
C32 C31 H26B 109.2 . . ?
H25A C31 H26B 107.9 . . ?
N10 C32 N9 111.8(4) . . ?
N10 C32 C31 126.3(4) . . ?
N9 C32 C31 122.0(4) . . ?
N9 C33 C38 106.5(4) . . ?
N9 C33 C34 132.1(4) . . ?
C38 C33 C34 121.4(4) . . ?
C35 C34 C33 116.6(4) . . ?
C35 C34 H28A 121.8 . . ?
C33 C34 H28A 121.6 . . ?
C34 C35 C36 120.7(5) . . ?
C34 C35 H29A 119.6 . . ?
C36 C35 H29A 119.7 . . ?
C37 C36 C35 122.8(5) . . ?
C37 C36 H30A 118.5 . . ?
C35 C36 H30A 118.7 . . ?
C36 C37 C38 119.4(5) . . ?
C36 C37 H31B 120.4 . . ?
C38 C37 H31B 120.2 . . ?
C37 C38 N10 134.1(4) . . ?
C37 C38 C33 118.5(4) . . ?
N10 C38 C33 107.1(4) . . ?
N12 C39 N11 111.6(4) . . ?
N12 C39 C31 125.6(4) . . ?
N11 C39 C31 122.7(4) . . ?
N11 C40 C41 133.4(4) . . ?
N11 C40 C45 104.0(4) . . ?
C41 C40 C45 122.6(5) . . ?
C40 C41 C42 117.1(5) . . ?
C40 C41 H33A 121.4 . . ?
C42 C41 H33A 121.5 . . ?
C41 C42 C43 120.7(5) . . ?
C41 C42 H34A 119.7 . . ?
C43 C42 H34A 119.6 . . ?
C44 C43 C42 121.6(5) . . ?
C44 C43 H35A 119.2 . . ?
C42 C43 H35A 119.2 . . ?
C43 C44 C45 119.1(5) . . ?
C43 C44 H36A 120.5 . . ?
C45 C44 H36A 120.4 . . ?
C44 C45 N12 131.1(4) . . ?
C44 C45 C40 119.0(5) . . ?
N12 C45 C40 109.9(4) . . ?
C47 C46 C54 113.2(3) . . ?
C47 C46 H37A 109.0 . . ?
C54 C46 H37A 108.9 . . ?
C47 C46 H38B 108.9 . . ?
C54 C46 H38B 108.9 . . ?
H37A C46 H38B 107.8 . . ?
N14 C47 N13 111.9(4) . . ?
N14 C47 C46 124.1(4) . . ?
N13 C47 C46 123.9(4) . . ?
C49 C48 N13 132.3(4) . . ?
C49 C48 C53 122.3(5) . . ?
N13 C48 C53 105.4(4) . . ?
C50 C49 C48 117.4(5) . . ?
C50 C49 H40A 121.3 . . ?
C48 C49 H40A 121.2 . . ?
C49 C50 C51 121.7(5) . . ?
C49 C50 H41A 119.1 . . ?
C51 C50 H41A 119.2 . . ?
C52 C51 C50 120.5(5) . . ?
C52 C51 H42A 119.8 . . ?
C50 C51 H42A 119.7 . . ?
C53 C52 C51 118.5(5) . . ?
C53 C52 H43A 120.7 . . ?
C51 C52 H43A 120.8 . . ?
C52 C53 N14 131.7(4) . . ?
C52 C53 C48 119.6(5) . . ?
N14 C53 C48 108.7(4) . . ?
N15 C54 N16 112.0(4) . . ?
N15 C54 C46 122.9(4) . . ?
N16 C54 C46 125.0(4) . . ?
C56 C55 N15 136.4(4) . . ?
C56 C55 C60 120.7(4) . . ?
N15 C55 C60 102.8(4) . . ?
C57 C56 C55 118.5(5) . . ?
C57 C56 H45A 120.8 . . ?
C55 C56 H45A 120.7 . . ?
C56 C57 C58 123.3(5) . . ?
C56 C57 H46A 118.3 . . ?
C58 C57 H46A 118.4 . . ?
C59 C58 C57 120.7(5) . . ?
C59 C58 H47A 119.6 . . ?
C57 C58 H47A 119.6 . . ?
C58 C59 C60 117.4(4) . . ?
C58 C59 H48A 121.4 . . ?
C60 C59 H48A 121.2 . . ?
N16 C60 C55 111.0(4) . . ?
N16 C60 C59 130.1(4) . . ?
C55 C60 C59 118.9(4) . . ?

loop_
_geom_bond_atom_site_label_1
_geom_bond_atom_site_label_2
_geom_bond_distance
_geom_bond_site_symmetry_2
_geom_bond_publ_flag
N1 C2 1.315(5) . ?
N1 C3 1.413(5) . ?
N1 H3B 0.8600 . ?
N2 C2 1.343(5) . ?
N2 C8 1.401(6) . ?
N3 C9 1.343(5) . ?
N3 C10 1.373(5) . ?
N3 H8A 0.8600 . ?
N4 C9 1.313(5) . ?
N4 C15 1.388(6) . ?
N5 C17 1.338(5) . ?
N5 C18 1.375(6) . ?
N5 H15A 0.8600 . ?
N6 C17 1.321(5) . ?
N6 C23 1.388(5) . ?
N7 C24 1.360(5) . ?
N7 C25 1.380(6) . ?
N7 H20A 0.8600 . ?
N8 C24 1.282(5) . ?
N8 C30 1.424(5) . ?
N9 C33 1.345(5) . ?
N9 C32 1.377(5) . ?
N9 H27A 0.8600 . ?
N10 C32 1.282(5) . ?
N10 C38 1.393(6) . ?
N11 C39 1.339(5) . ?
N11 C40 1.377(5) . ?
N11 H32A 0.8600 . ?
N12 C39 1.334(5) . ?
N12 C45 1.388(6) . ?
N13 C47 1.363(5) . ?
N13 C48 1.382(6) . ?
N13 H39B 0.8600 . ?
N14 C47 1.309(5) . ?
N14 C53 1.387(5) . ?
N15 C54 1.317(5) . ?
N15 C55 1.384(6) . ?
N15 H44A 0.8600 . ?
N16 C54 1.342(5) . ?
N16 C60 1.352(6) . ?
C1 C2 1.475(6) . ?
C1 C9 1.506(6) . ?
C1 H1A 0.9700 . ?
C1 H2C 0.9700 . ?
C3 C4 1.354(6) . ?
C3 C8 1.359(6) . ?
C4 C5 1.377(7) . ?
C4 H4A 0.9300 . ?
C5 C6 1.367(7) . ?
C5 H5B 0.9300 . ?
C6 C7 1.434(8) . ?
C6 H6A 0.9300 . ?
C7 C8 1.394(6) . ?
C7 H7B 0.9300 . ?
C10 C11 1.379(6) . ?
C10 C15 1.392(6) . ?
C11 C12 1.366(7) . ?
C11 H9B 0.9300 . ?
C12 C13 1.365(7) . ?
C12 H10A 0.9300 . ?
C13 C14 1.395(6) . ?
C13 H11C 0.9300 . ?
C14 C15 1.404(6) . ?
C14 H12A 0.9300 . ?
C16 C24 1.483(6) . ?
C16 C17 1.503(6) . ?
C16 H13A 0.9700 . ?
C16 H14B 0.9700 . ?
C18 C23 1.383(6) . ?
C18 C19 1.395(6) . ?
C19 C20 1.392(6) . ?
C19 H16A 0.9300 . ?
C20 C21 1.379(7) . ?
C20 H17A 0.9300 . ?
C21 C22 1.369(6) . ?
C21 H18A 0.9300 . ?
C22 C23 1.399(6) . ?
C22 H19A 0.9300 . ?
C25 C30 1.354(6) . ?
C25 C26 1.384(7) . ?
C26 C27 1.440(8) . ?
C26 H21A 0.9300 . ?
C27 C28 1.372(7) . ?
C27 H22A 0.9300 . ?
C28 C29 1.383(7) . ?
C28 H23A 0.9300 . ?
C29 C30 1.359(6) . ?
C29 H24A 0.9300 . ?
C31 C39 1.485(6) . ?
C31 C32 1.504(6) . ?
C31 H25A 0.9700 . ?
C31 H26B 0.9700 . ?
C33 C38 1.408(6) . ?
C33 C34 1.417(6) . ?
C34 C35 1.362(7) . ?
C34 H28A 0.9300 . ?
C35 C36 1.404(7) . ?
C35 H29A 0.9300 . ?
C36 C37 1.310(8) . ?
C36 H30A 0.9300 . ?
C37 C38 1.393(7) . ?
C37 H31B 0.9300 . ?
C40 C41 1.379(6) . ?
C40 C45 1.405(6) . ?
C41 C42 1.383(7) . ?
C41 H33A 0.9300 . ?
C42 C43 1.398(7) . ?
C42 H34A 0.9300 . ?
C43 C44 1.362(6) . ?
C43 H35A 0.9300 . ?
C44 C45 1.383(6) . ?
C44 H36A 0.9300 . ?
C46 C47 1.489(6) . ?
C46 C54 1.508(6) . ?
C46 H37A 0.9700 . ?
C46 H38B 0.9700 . ?
C48 C49 1.373(6) . ?
C48 C53 1.403(6) . ?
C49 C50 1.362(7) . ?
C49 H40A 0.9300 . ?
C50 C51 1.399(7) . ?
C50 H41A 0.9300 . ?
C51 C52 1.382(7) . ?
C51 H42A 0.9300 . ?
C52 C53 1.379(6) . ?
C52 H43A 0.9300 . ?
C55 C56 1.380(7) . ?
C55 C60 1.413(6) . ?
C56 C57 1.306(8) . ?
C56 H45A 0.9300 . ?
C57 C58 1.397(7) . ?
C57 H46A 0.9300 . ?
C58 C59 1.357(7) . ?
C58 H47A 0.9300 . ?
C59 C60 1.428(6) . ?
C59 H48A 0.9300 . ?

loop_
_geom_hbond_atom_site_label_D
_geom_hbond_atom_site_label_H
_geom_hbond_atom_site_label_A
_geom_hbond_site_symmetry_D
_geom_hbond_site_symmetry_H
_geom_hbond_site_symmetry_A
_geom_hbond_distance_DA
_geom_hbond_distance_DH
_geom_hbond_distance_HA
_geom_hbond_angle_DHA
_geom_hbond_publ_flag
N1 H3B N14 . . 1_455 2.811(5) 0.860 1.959 171.1 no
N3 H8A N16 . . 1_455 2.775(5) 0.860 1.958 158.1 no
N5 H15A N2 . . . 2.804(5) 0.860 1.969 163.6 no
N7 H20A N4 . . . 2.852(5) 0.860 2.051 154.8 no
N9 H27A N6 . . . 2.790(5) 0.860 1.945 167.2 no
N11 H32A N8 . . . 2.794(5) 0.860 1.983 156.7 no
N13 H39B N10 . . . 2.811(5) 0.860 1.972 165.0 no
N15 H44A N12 . . . 2.860(5) 0.860 2.078 150.9 no

loop_
_geom_torsion_atom_site_label_1
_geom_torsion_atom_site_label_2
_geom_torsion_atom_site_label_3
_geom_torsion_atom_site_label_4
_geom_torsion
_geom_torsion_site_symmetry_1
_geom_torsion_site_symmetry_2
_geom_torsion_site_symmetry_3
_geom_torsion_site_symmetry_4
_geom_torsion_publ_flag
C3 N1 C2 N2 -1.1(6) . . . . ?
C3 N1 C2 C1 178.4(4) . . . . ?
C8 N2 C2 N1 1.8(6) . . . . ?
C8 N2 C2 C1 -177.6(4) . . . . ?
C9 C1 C2 N1 -101.2(5) . . . . ?
C9 C1 C2 N2 78.2(5) . . . . ?
C2 N1 C3 C4 178.4(6) . . . . ?
C2 N1 C3 C8 -0.2(5) . . . . ?
C8 C3 C4 C5 -2.2(10) . . . . ?
N1 C3 C4 C5 179.4(5) . . . . ?
C3 C4 C5 C6 -0.3(11) . . . . ?
C4 C5 C6 C7 6.0(11) . . . . ?
C5 C6 C7 C8 -8.9(11) . . . . ?
C4 C3 C8 C7 -1.2(9) . . . . ?
N1 C3 C8 C7 177.6(5) . . . . ?
C4 C3 C8 N2 -177.4(5) . . . . ?
N1 C3 C8 N2 1.4(6) . . . . ?
C6 C7 C8 C3 6.6(9) . . . . ?
C6 C7 C8 N2 -177.9(5) . . . . ?
C2 N2 C8 C3 -2.0(6) . . . . ?
C2 N2 C8 C7 -177.8(6) . . . . ?
C15 N4 C9 N3 -1.1(5) . . . . ?
C15 N4 C9 C1 -178.7(4) . . . . ?
C10 N3 C9 N4 1.1(5) . . . . ?
C10 N3 C9 C1 178.7(4) . . . . ?
C2 C1 C9 N4 -53.1(5) . . . . ?
C2 C1 C9 N3 129.6(5) . . . . ?
C9 N3 C10 C11 -177.0(5) . . . . ?
C9 N3 C10 C15 -0.6(5) . . . . ?
N3 C10 C11 C12 176.3(5) . . . . ?
C15 C10 C11 C12 0.4(7) . . . . ?
C10 C11 C12 C13 0.3(8) . . . . ?
C11 C12 C13 C14 -0.8(9) . . . . ?
C12 C13 C14 C15 0.6(8) . . . . ?
C9 N4 C15 C10 0.7(5) . . . . ?
C9 N4 C15 C14 177.7(5) . . . . ?
N3 C10 C15 N4 -0.1(5) . . . . ?
C11 C10 C15 N4 176.8(4) . . . . ?
N3 C10 C15 C14 -177.5(4) . . . . ?
C11 C10 C15 C14 -0.6(7) . . . . ?
C13 C14 C15 N4 -176.6(5) . . . . ?
C13 C14 C15 C10 0.1(7) . . . . ?
C23 N6 C17 N5 0.5(5) . . . . ?
C23 N6 C17 C16 177.9(4) . . . . ?
C18 N5 C17 N6 -0.4(5) . . . . ?
C18 N5 C17 C16 -177.9(4) . . . . ?
C24 C16 C17 N6 126.2(5) . . . . ?
C24 C16 C17 N5 -56.6(5) . . . . ?
C17 N5 C18 C23 0.1(5) . . . . ?
C17 N5 C18 C19 177.5(5) . . . . ?
N5 C18 C19 C20 -176.2(5) . . . . ?
C23 C18 C19 C20 0.8(7) . . . . ?
C18 C19 C20 C21 -0.1(8) . . . . ?
C19 C20 C21 C22 -0.6(8) . . . . ?
C20 C21 C22 C23 0.6(8) . . . . ?
N5 C18 C23 N6 0.1(5) . . . . ?
C19 C18 C23 N6 -177.5(4) . . . . ?
N5 C18 C23 C22 176.9(4) . . . . ?
C19 C18 C23 C22 -0.8(7) . . . . ?
C17 N6 C23 C18 -0.4(5) . . . . ?
C17 N6 C23 C22 -176.7(4) . . . . ?
C21 C22 C23 C18 0.1(7) . . . . ?
C21 C22 C23 N6 176.1(5) . . . . ?
C30 N8 C24 N7 0.2(5) . . . . ?
C30 N8 C24 C16 178.5(4) . . . . ?
C25 N7 C24 N8 0.4(6) . . . . ?
C25 N7 C24 C16 -177.9(4) . . . . ?
C17 C16 C24 N8 -91.8(5) . . . . ?
C17 C16 C24 N7 86.3(5) . . . . ?
C24 N7 C25 C30 -0.9(6) . . . . ?
C24 N7 C25 C26 -176.7(6) . . . . ?
C30 C25 C26 C27 6.7(10) . . . . ?
N7 C25 C26 C27 -178.0(6) . . . . ?
C25 C26 C27 C28 -8.6(11) . . . . ?
C26 C27 C28 C29 5.5(11) . . . . ?
C27 C28 C29 C30 0.2(10) . . . . ?
N7 C25 C30 C29 -177.5(5) . . . . ?
C26 C25 C30 C29 -1.4(9) . . . . ?
N7 C25 C30 N8 1.0(6) . . . . ?
C26 C25 C30 N8 177.2(5) . . . . ?
C28 C29 C30 C25 -2.4(9) . . . . ?
C28 C29 C30 N8 179.5(5) . . . . ?
C24 N8 C30 C25 -0.7(5) . . . . ?
C24 N8 C30 C29 177.6(6) . . . . ?
C38 N10 C32 N9 1.4(6) . . . . ?
C38 N10 C32 C31 -179.5(4) . . . . ?
C33 N9 C32 N10 -0.8(5) . . . . ?
C33 N9 C32 C31 -180.0(4) . . . . ?
C39 C31 C32 N10 -78.9(5) . . . . ?
C39 C31 C32 N9 100.1(5) . . . . ?
C32 N9 C33 C38 -0.1(5) . . . . ?
C32 N9 C33 C34 178.8(5) . . . . ?
N9 C33 C34 C35 -179.4(5) . . . . ?
C38 C33 C34 C35 -0.6(8) . . . . ?
C33 C34 C35 C36 -0.4(9) . . . . ?
C34 C35 C36 C37 5.5(11) . . . . ?
C35 C36 C37 C38 -9.2(11) . . . . ?
C36 C37 C38 N10 -178.7(6) . . . . ?
C36 C37 C38 C33 7.8(9) . . . . ?
C32 N10 C38 C37 -175.4(6) . . . . ?
C32 N10 C38 C33 -1.4(6) . . . . ?
N9 C33 C38 C37 176.0(5) . . . . ?
C34 C33 C38 C37 -3.0(8) . . . . ?
N9 C33 C38 N10 0.9(6) . . . . ?
C34 C33 C38 N10 -178.1(5) . . . . ?
C45 N12 C39 N11 -0.9(5) . . . . ?
C45 N12 C39 C31 176.4(4) . . . . ?
C40 N11 C39 N12 0.7(5) . . . . ?
C40 N11 C39 C31 -176.7(3) . . . . ?
C32 C31 C39 N12 50.9(5) . . . . ?
C32 C31 C39 N11 -132.1(4) . . . . ?
C39 N11 C40 C41 179.1(5) . . . . ?
C39 N11 C40 C45 -0.2(5) . . . . ?
N11 C40 C41 C42 -178.7(5) . . . . ?
C45 C40 C41 C42 0.5(7) . . . . ?
C40 C41 C42 C43 0.3(8) . . . . ?
C41 C42 C43 C44 -0.8(9) . . . . ?
C42 C43 C44 C45 0.5(8) . . . . ?
C43 C44 C45 N12 178.9(5) . . . . ?
C43 C44 C45 C40 0.3(7) . . . . ?
C39 N12 C45 C44 -178.0(5) . . . . ?
C39 N12 C45 C40 0.7(5) . . . . ?
N11 C40 C45 C44 178.6(4) . . . . ?
C41 C40 C45 C44 -0.8(7) . . . . ?
N11 C40 C45 N12 -0.4(5) . . . . ?
C41 C40 C45 N12 -179.7(4) . . . . ?
C53 N14 C47 N13 0.8(5) . . . . ?
C53 N14 C47 C46 -175.3(4) . . . . ?
C48 N13 C47 N14 -1.2(5) . . . . ?
C48 N13 C47 C46 175.0(4) . . . . ?
C54 C46 C47 N14 -127.1(4) . . . . ?
C54 C46 C47 N13 57.3(5) . . . . ?
C47 N13 C48 C49 -176.9(5) . . . . ?
C47 N13 C48 C53 1.0(4) . . . . ?
N13 C48 C49 C50 178.2(4) . . . . ?
C53 C48 C49 C50 0.6(7) . . . . ?
C48 C49 C50 C51 1.1(8) . . . . ?
C49 C50 C51 C52 -1.8(9) . . . . ?
C50 C51 C52 C53 0.9(8) . . . . ?
C51 C52 C53 N14 -178.1(5) . . . . ?
C51 C52 C53 C48 0.7(7) . . . . ?
C47 N14 C53 C52 178.8(5) . . . . ?
C47 N14 C53 C48 -0.1(5) . . . . ?
C49 C48 C53 C52 -1.5(7) . . . . ?
N13 C48 C53 C52 -179.7(4) . . . . ?
C49 C48 C53 N14 177.6(4) . . . . ?
N13 C48 C53 N14 -0.6(5) . . . . ?
C55 N15 C54 N16 1.5(6) . . . . ?
C55 N15 C54 C46 -178.7(4) . . . . ?
C60 N16 C54 N15 -1.0(5) . . . . ?
C60 N16 C54 C46 179.2(4) . . . . ?
C47 C46 C54 N15 -85.9(5) . . . . ?
C47 C46 C54 N16 93.9(5) . . . . ?
C54 N15 C55 C56 -175.8(6) . . . . ?
C54 N15 C55 C60 -1.3(6) . . . . ?
N15 C55 C56 C57 -179.2(7) . . . . ?
C60 C55 C56 C57 7.0(10) . . . . ?
C55 C56 C57 C58 -8.2(12) . . . . ?
C56 C57 C58 C59 4.9(12) . . . . ?
C57 C58 C59 C60 -0.2(10) . . . . ?
C54 N16 C60 C55 0.1(6) . . . . ?
C54 N16 C60 C59 178.9(5) . . . . ?
C56 C55 C60 N16 176.3(5) . . . . ?
N15 C55 C60 N16 0.7(6) . . . . ?
C56 C55 C60 C59 -2.7(8) . . . . ?
N15 C55 C60 C59 -178.2(4) . . . . ?
C58 C59 C60 N16 -179.4(5) . . . . ?
C58 C59 C60 C55 -0.7(8) . . . . ?
